data_7002182
loop_
_publ_author_name
'Bennett, Martin A.'
'Bhargava, Suresh K.'
'Mirzadeh, Nedaossadat'
'Priv\'er, Steven H.'
'Wagler, J\"org'
'Willis, Anthony C.'

_publ_section_title
;
 Synthesis and interconversions of digold(i), tetragold(i), digold(ii),
 gold(i)--gold(iii) and digold(iii) complexes of fluorine-substituted
 aryl carbanions
;
_journal_issue 36
_journal_name_full 'Dalton Transactions'
_journal_page_first 7537
_journal_page_last 7551
_journal_paper_doi 10.1039/b906769h
_journal_year 2009
_chemical_compound_source ' from RMIT University '
_chemical_formula_moiety '2(C36 H20 Au2 Cl2 F8 P2), 2.5(C H2 Cl2) '
_chemical_formula_sum 'C74.5 H45 Au4 Cl9 F16 P4'
_chemical_formula_weight 2474.98
_space_group_IT_number 14
_symmetry_cell_setting monoclinic
_symmetry_space_group_name_Hall '-P 2ybc'
_symmetry_space_group_name_H-M 'P 1 21/c 1'
_atom_sites_solution_hydrogens geom
_atom_sites_solution_primary direct
_audit_creation_date 06-02-24
_audit_creation_method CRYSTALS_ver_12.18
_audit_update_record
;
2006-02-24 - Report on C74.5 H45 Au4 Cl9 F16 P4
by Anthony C. Willis
for Neda Mirzadeh and Martin Bennett

2006-02-27 - passes checkcif tests with minor warnings
;
_cell_angle_alpha 90
_cell_angle_beta 111.2521(5)
_cell_angle_gamma 90
_cell_formula_units_Z 4
_cell_length_a 17.2172(1)
_cell_length_b 21.7718(2)
_cell_length_c 22.8310(2)
_cell_measurement_reflns_used 92194
_cell_measurement_temperature 200
_cell_measurement_theta_max 27
_cell_measurement_theta_min 3
_cell_volume 7976.18(11)
_computing_cell_refinement 'Denzo/Scalepack '
_computing_data_collection 'COLLECT (Nonius BV, 1997)'
_computing_data_reduction 'Denzo/Scalepack (Otwinowski & Minor, 1997)'
_computing_molecular_graphics
;
ORTEP-II (Johnson 1976) in teXsan (MSC, 1992-1997)
;
_computing_publication_material 'CRYSTALS '
_computing_structure_refinement 'CRYSTALS (Watkin et al 2003)'
_computing_structure_solution 'SIR92 (Altomare et al, 1994)'
_diffrn_ambient_temperature 200
_diffrn_measured_fraction_theta_full 0.999
_diffrn_measured_fraction_theta_max 0.999
_diffrn_measurement_device_type 'Nonius KappaCCD'
_diffrn_measurement_method ' \f and \w scans with CCD '
_diffrn_radiation_monochromator graphite
_diffrn_radiation_type 'Mo K\a'
_diffrn_radiation_wavelength 0.71073
_diffrn_reflns_av_R_equivalents 0.086
_diffrn_reflns_limit_h_max 22
_diffrn_reflns_limit_h_min -22
_diffrn_reflns_limit_k_max 28
_diffrn_reflns_limit_k_min -28
_diffrn_reflns_limit_l_max 29
_diffrn_reflns_limit_l_min -29
_diffrn_reflns_number 148657
_diffrn_reflns_theta_full 27.480
_diffrn_reflns_theta_max 27.5
_diffrn_reflns_theta_min 2.566
_diffrn_standards_number 0
_exptl_absorpt_coefficient_mu 7.796
_exptl_absorpt_correction_T_max 0.562
_exptl_absorpt_correction_T_min 0.219
_exptl_absorpt_correction_type integration
_exptl_absorpt_process_details
;
via Gaussian method (Coppens, 1970) implemented in maXus (2000)
;
_exptl_crystal_colour yellow
_exptl_crystal_density_diffrn 2.061
_exptl_crystal_density_meas ?
_exptl_crystal_description rod
_exptl_crystal_F_000 4660
_exptl_crystal_size_max 0.30
_exptl_crystal_size_mid 0.09
_exptl_crystal_size_min 0.08
_refine_diff_density_max 1.10
_refine_diff_density_min -1.15
_refine_ls_extinction_method None
_refine_ls_goodness_of_fit_ref 1.1311
_refine_ls_hydrogen_treatment noref
_refine_ls_matrix_type full
_refine_ls_number_parameters 992
_refine_ls_number_reflns 8879
_refine_ls_number_restraints 62
_refine_ls_R_factor_all 0.0678
_refine_ls_R_factor_gt 0.0246
_refine_ls_shift/su_max 0.022840
_refine_ls_structure_factor_coef F
_refine_ls_weighting_details
;
Method, part 1, Chebychev polynomial, (Watkin, 1994, Prince, 1982)
[weight] = 1.0/[A~0~*T~0~(x)+A~1~*T~1~(x) ... +A~n-1~]*T~n-1~(x)]
where A~i~ are the Chebychev coefficients listed below and x= Fcalc/Fmax
Method = Robust Weighting (Prince, 1982)
W = [weight] * [1-(deltaF/6*sigmaF)^2^]^2^
A~i~ are:
0.658 0.0925 0.476
;
_refine_ls_weighting_scheme calc
_refine_ls_wR_factor_all 0.0452
_refine_ls_wR_factor_gt 0.0287
_refine_ls_wR_factor_ref 0.0287
_reflns_limit_h_max 20
_reflns_limit_h_min -22
_reflns_limit_k_max 28
_reflns_limit_k_min 0
_reflns_limit_l_max 29
_reflns_limit_l_min 0
_reflns_number_gt 8879
_reflns_number_total 18243
_reflns_threshold_expression I>3.0\s(I)
_oxford_diffrn_Wilson_B_factor 2.14
_oxford_diffrn_Wilson_scale 660.28
_oxford_refine_ls_scale 0.05751(4)
_oxford_structure_analysis_title '2231446 ben0601'
_cod_data_source_file b906769h.txt
_cod_data_source_block ben0601
_cod_depositor_comments
;
The following automatic conversions were performed:
'_symmetry_cell_setting' value 'Monoclinic' changed to 'monoclinic'
according to '/home/saulius/struct/CIF-dictionaries/cif_core.dic'
dictionary named 'cif_core.dic' version 2.4.1 from 2010-06-29.

Automatic conversion script
Id: cif_fix_enum 1527 2010-12-29 10:47:43Z saulius 
;
_cod_original_sg_symbol_Hall -P2ybc
_cod_original_sg_symbol_H-M 'P 1 21/c 1 '
_cod_database_code 7002182

loop_
_symmetry_equiv_pos_as_xyz
x,y,z
-x,-y,-z
-x,y+1/2,-z+1/2
x,-y+1/2,z+1/2

loop_
_atom_site_label
_atom_site_type_symbol
_atom_site_fract_x
_atom_site_fract_y
_atom_site_fract_z
_atom_site_U_iso_or_equiv
_atom_site_occupancy
_atom_site_adp_type
_atom_site_refinement_flags_posn
_atom_site_refinement_flags_adp
_atom_site_refinement_flags_occupancy
_atom_site_disorder_assembly
_atom_site_disorder_group
_atom_site_attached_hydrogens
Au1 Au 0.358340(15) 0.254985(12) 0.737401(12) 0.0274 1.0000 Uani . . . . . .
Au2 Au 0.221694(15) 0.198109(12) 0.684968(12) 0.0268 1.0000 Uani . . . . . .
Au3 Au 0.303036(15) 0.726910(13) 0.367388(12) 0.0301 1.0000 Uani . . . . . .
Au4 Au 0.162850(15) 0.673638(12) 0.324564(12) 0.0268 1.0000 Uani . . . . . .
Cl1 Cl 0.47466(11) 0.32115(9) 0.76339(9) 0.0401 1.0000 Uani . . . . . .
Cl2 Cl 0.08713(10) 0.16418(9) 0.61938(9) 0.0383 1.0000 Uani . . . . . .
Cl3 Cl 0.42483(12) 0.78798(10) 0.39415(10) 0.0485 1.0000 Uani . . . . . .
Cl4 Cl 0.02909(10) 0.63085(10) 0.27356(8) 0.0392 1.0000 Uani . . . . . .
Cl51 Cl 0.9461(3) 0.54506(15) 0.58167(17) 0.0989 1.0000 Uani . . . . . .
Cl52 Cl 0.8099(3) 0.5057(2) 0.6187(2) 0.1306 1.0000 Uani . . . . . .
Cl61 Cl 0.6767(5) 0.5697(3) 0.7141(4) 0.2024 1.0000 Uani D U . . . .
Cl62 Cl 0.5917(13) 0.6501(8) 0.6156(9) 0.2502 0.519(12) Uani D U P . . .
Cl63 Cl 0.5555(15) 0.5767(10) 0.6055(11) 0.2917 0.481(12) Uani D U P . . .
Cl71 Cl 0.3106(10) 0.6073(6) 0.5300(8) 0.2037 0.5 Uani D U . . . .
Cl72 Cl 0.3946(8) 0.5201(6) 0.4863(7) 0.1864 0.5 Uani D U . . . .
P1 P 0.27848(11) 0.32911(8) 0.76310(8) 0.0288 1.0000 Uani . . . . . .
P2 P 0.28162(11) 0.17276(9) 0.61120(8) 0.0286 1.0000 Uani . . . . . .
P3 P 0.23210(11) 0.80238(9) 0.40093(8) 0.0296 1.0000 Uani . . . . . .
P4 P 0.20480(11) 0.65485(9) 0.23976(8) 0.0284 1.0000 Uani . . . . . .
F113 F 0.1158(3) 0.1323(2) 0.7601(2) 0.0459 1.0000 Uani . . . . . .
F114 F 0.0475(3) 0.1773(2) 0.8381(2) 0.0534 1.0000 Uani . . . . . .
F115 F 0.0700(3) 0.2962(2) 0.8757(2) 0.0523 1.0000 Uani . . . . . .
F116 F 0.1666(3) 0.3702(2) 0.8353(2) 0.0469 1.0000 Uani . . . . . .
F213 F 0.5329(3) 0.1903(3) 0.8142(2) 0.0573 1.0000 Uani . . . . . .
F214 F 0.6188(3) 0.1024(3) 0.7815(3) 0.0713 1.0000 Uani . . . . . .
F215 F 0.5579(3) 0.0499(3) 0.6672(3) 0.0694 1.0000 Uani . . . . . .
F216 F 0.4089(3) 0.0834(2) 0.5838(2) 0.0512 1.0000 Uani . . . . . .
F313 F 0.0751(3) 0.6074(2) 0.4145(2) 0.0475 1.0000 Uani . . . . . .
F314 F 0.0101(3) 0.6577(2) 0.4925(2) 0.0517 1.0000 Uani . . . . . .
F315 F 0.0349(3) 0.7773(2) 0.5251(2) 0.0463 1.0000 Uani . . . . . .
F316 F 0.1323(3) 0.8471(2) 0.4825(2) 0.0442 1.0000 Uani . . . . . .
F413 F 0.4775(3) 0.6522(3) 0.4259(2) 0.0614 1.0000 Uani . . . . . .
F414 F 0.5491(3) 0.5706(3) 0.3740(3) 0.0676 1.0000 Uani . . . . . .
F415 F 0.4691(3) 0.5284(2) 0.2565(3) 0.0607 1.0000 Uani . . . . . .
F416 F 0.3139(3) 0.5665(2) 0.1903(2) 0.0517 1.0000 Uani . . . . . .
C111 C 0.1941(4) 0.2885(3) 0.7765(3) 0.0291 1.0000 Uani . . . . . .
C112 C 0.1801(4) 0.2286(3) 0.7542(3) 0.0324 1.0000 Uani . . . . . .
C113 C 0.1307(4) 0.1919(4) 0.7765(3) 0.0353 1.0000 Uani . . . . . .
C114 C 0.0947(4) 0.2148(4) 0.8176(3) 0.0364 1.0000 Uani . . . . . .
C115 C 0.1074(5) 0.2747(4) 0.8366(3) 0.0387 1.0000 Uani . . . . . .
C116 C 0.1563(4) 0.3119(3) 0.8162(3) 0.0333 1.0000 Uani . . . . . .
C121 C 0.3362(4) 0.3656(4) 0.8365(3) 0.0351 1.0000 Uani . . . . . .
C122 C 0.3768(5) 0.3272(4) 0.8875(4) 0.0476 1.0000 Uani . . . . . .
C123 C 0.4200(6) 0.3524(6) 0.9469(4) 0.0607 1.0000 Uani . . . . . .
C124 C 0.4227(7) 0.4153(6) 0.9538(5) 0.0706 1.0000 Uani . . . . . .
C125 C 0.3833(6) 0.4535(5) 0.9042(5) 0.0602 1.0000 Uani . . . . . .
C126 C 0.3398(5) 0.4290(4) 0.8445(4) 0.0456 1.0000 Uani . . . . . .
C131 C 0.2376(5) 0.3864(4) 0.7024(3) 0.0360 1.0000 Uani . . . . . .
C132 C 0.2931(5) 0.4213(5) 0.6856(4) 0.0545 1.0000 Uani . . . . . .
C133 C 0.2654(6) 0.4639(5) 0.6373(5) 0.0661 1.0000 Uani . . . . . .
C134 C 0.1815(6) 0.4701(5) 0.6048(4) 0.0563 1.0000 Uani . . . . . .
C135 C 0.1251(6) 0.4354(4) 0.6209(4) 0.0513 1.0000 Uani . . . . . .
C136 C 0.1521(4) 0.3926(3) 0.6698(4) 0.0363 1.0000 Uani . . . . . .
C211 C 0.3894(4) 0.1547(3) 0.6561(3) 0.0293 1.0000 Uani . . . . . .
C212 C 0.4226(4) 0.1837(3) 0.7152(3) 0.0336 1.0000 Uani . . . . . .
C213 C 0.4992(5) 0.1652(4) 0.7554(4) 0.0402 1.0000 Uani . . . . . .
C214 C 0.5447(5) 0.1207(4) 0.7404(4) 0.0448 1.0000 Uani . . . . . .
C215 C 0.5139(5) 0.0942(4) 0.6825(4) 0.0425 1.0000 Uani . . . . . .
C216 C 0.4367(5) 0.1113(4) 0.6407(4) 0.0388 1.0000 Uani . . . . . .
C221 C 0.2378(4) 0.1071(3) 0.5624(3) 0.0292 1.0000 Uani . . . . . .
C222 C 0.2342(5) 0.0521(3) 0.5916(3) 0.0350 1.0000 Uani . . . . . .
C223 C 0.2038(5) -0.0005(4) 0.5569(4) 0.0391 1.0000 Uani . . . . . .
C224 C 0.1759(5) 0.0026(4) 0.4921(4) 0.0435 1.0000 Uani . . . . . .
C225 C 0.1794(5) 0.0568(4) 0.4628(4) 0.0466 1.0000 Uani . . . . . .
C226 C 0.2102(5) 0.1098(3) 0.4970(3) 0.0367 1.0000 Uani . . . . . .
C231 C 0.2742(4) 0.2384(3) 0.5606(3) 0.0284 1.0000 Uani . . . . . .
C232 C 0.1970(5) 0.2657(4) 0.5340(4) 0.0471 1.0000 Uani . . . . . .
C233 C 0.1877(6) 0.3156(5) 0.4944(4) 0.0593 1.0000 Uani . . . . . .
C234 C 0.2556(7) 0.3386(5) 0.4841(5) 0.0705 1.0000 Uani . . . . . .
C235 C 0.3326(6) 0.3115(6) 0.5106(6) 0.0854 1.0000 Uani . . . . . .
C236 C 0.3423(5) 0.2608(4) 0.5496(4) 0.0549 1.0000 Uani . . . . . .
C311 C 0.1523(4) 0.7634(3) 0.4215(3) 0.0294 1.0000 Uani . . . . . .
C312 C 0.1354(4) 0.7036(3) 0.4015(3) 0.0297 1.0000 Uani . . . . . .
C313 C 0.0887(4) 0.6677(3) 0.4275(3) 0.0311 1.0000 Uani . . . . . .
C314 C 0.0563(4) 0.6927(4) 0.4694(3) 0.0358 1.0000 Uani . . . . . .
C315 C 0.0685(4) 0.7526(4) 0.4859(3) 0.0322 1.0000 Uani . . . . . .
C316 C 0.1181(4) 0.7881(3) 0.4634(3) 0.0326 1.0000 Uani . . . . . .
C321 C 0.3000(4) 0.8376(4) 0.4725(3) 0.0345 1.0000 Uani . . . . . .
C322 C 0.3396(5) 0.8001(4) 0.5241(4) 0.0476 1.0000 Uani . . . . . .
C323 C 0.3908(5) 0.8248(5) 0.5797(4) 0.0580 1.0000 Uani . . . . . .
C324 C 0.4050(5) 0.8873(4) 0.5860(4) 0.0482 1.0000 Uani . . . . . .
C325 C 0.3688(5) 0.9253(4) 0.5345(4) 0.0469 1.0000 Uani . . . . . .
C326 C 0.3159(5) 0.9008(4) 0.4771(4) 0.0391 1.0000 Uani . . . . . .
C331 C 0.1871(4) 0.8619(3) 0.3441(3) 0.0326 1.0000 Uani . . . . . .
C332 C 0.2350(5) 0.8839(4) 0.3106(4) 0.0404 1.0000 Uani . . . . . .
C333 C 0.2062(6) 0.9335(4) 0.2694(4) 0.0522 1.0000 Uani . . . . . .
C334 C 0.1332(6) 0.9609(5) 0.2634(4) 0.0597 1.0000 Uani . . . . . .
C335 C 0.0852(6) 0.9402(5) 0.2969(5) 0.0639 1.0000 Uani . . . . . .
C336 C 0.1116(5) 0.8888(4) 0.3367(4) 0.0488 1.0000 Uani . . . . . .
C411 C 0.3118(4) 0.6301(3) 0.2748(3) 0.0330 1.0000 Uani . . . . . .
C412 C 0.3544(4) 0.6546(3) 0.3344(3) 0.0290 1.0000 Uani . . . . . .
C413 C 0.4343(5) 0.6326(4) 0.3663(4) 0.0425 1.0000 Uani . . . . . .
C414 C 0.4720(5) 0.5903(4) 0.3410(4) 0.0454 1.0000 Uani . . . . . .
C415 C 0.4308(5) 0.5682(3) 0.2815(4) 0.0391 1.0000 Uani . . . . . .
C416 C 0.3523(5) 0.5887(3) 0.2490(4) 0.0364 1.0000 Uani . . . . . .
C421 C 0.1433(4) 0.5968(3) 0.1858(3) 0.0321 1.0000 Uani . . . . . .
C422 C 0.0887(4) 0.6130(4) 0.1263(3) 0.0379 1.0000 Uani . . . . . .
C423 C 0.0395(5) 0.5684(4) 0.0879(4) 0.0503 1.0000 Uani . . . . . .
C424 C 0.0446(5) 0.5089(4) 0.1078(4) 0.0491 1.0000 Uani . . . . . .
C425 C 0.0976(5) 0.4928(4) 0.1662(4) 0.0443 1.0000 Uani . . . . . .
C426 C 0.1481(5) 0.5373(3) 0.2061(4) 0.0378 1.0000 Uani . . . . . .
C431 C 0.2021(4) 0.7242(3) 0.1950(3) 0.0309 1.0000 Uani . . . . . .
C432 C 0.1379(5) 0.7652(4) 0.1864(4) 0.0442 1.0000 Uani . . . . . .
C433 C 0.1346(5) 0.8184(4) 0.1519(4) 0.0476 1.0000 Uani . . . . . .
C434 C 0.1942(5) 0.8307(4) 0.1262(4) 0.0456 1.0000 Uani . . . . . .
C435 C 0.2583(6) 0.7889(5) 0.1362(5) 0.0600 1.0000 Uani . . . . . .
C436 C 0.2636(6) 0.7360(4) 0.1708(4) 0.0509 1.0000 Uani . . . . . .
C501 C 0.9154(9) 0.5202(6) 0.6438(6) 0.1010 1.0000 Uani . . . . . .
C601 C 0.6601(15) 0.5930(12) 0.6403(10) 0.2593 1.0000 Uani D U . . . .
C701 C 0.4050(16) 0.5895(16) 0.527(3) 0.2087 0.5 Uani D U . . . .
H1221 H 0.3750 0.2817 0.8816 0.0554 1.0000 Uiso R . . . . .
H1231 H 0.4483 0.3252 0.9838 0.0725 1.0000 Uiso R . . . . .
H1241 H 0.4543 0.4335 0.9959 0.0907 1.0000 Uiso R . . . . .
H1251 H 0.3855 0.4990 0.9107 0.0779 1.0000 Uiso R . . . . .
H1261 H 0.3118 0.4568 0.8080 0.0579 1.0000 Uiso R . . . . .
H1321 H 0.3544 0.4159 0.7086 0.0647 1.0000 Uiso R . . . . .
H1331 H 0.3061 0.4897 0.6263 0.0828 1.0000 Uiso R . . . . .
H1341 H 0.1609 0.4999 0.5692 0.0691 1.0000 Uiso R . . . . .
H1351 H 0.0641 0.4410 0.5972 0.0579 1.0000 Uiso R . . . . .
H1361 H 0.1112 0.3672 0.6810 0.0443 1.0000 Uiso R . . . . .
H2221 H 0.2539 0.0503 0.6386 0.0415 1.0000 Uiso R . . . . .
H2231 H 0.2019 -0.0402 0.5784 0.0483 1.0000 Uiso R . . . . .
H2241 H 0.1531 -0.0350 0.4665 0.0504 1.0000 Uiso R . . . . .
H2251 H 0.1595 0.0582 0.4159 0.0538 1.0000 Uiso R . . . . .
H2261 H 0.2124 0.1492 0.4752 0.0421 1.0000 Uiso R . . . . .
H2321 H 0.1483 0.2497 0.5432 0.0611 1.0000 Uiso R . . . . .
H2331 H 0.1316 0.3347 0.4735 0.0702 1.0000 Uiso R . . . . .
H2341 H 0.2491 0.3757 0.4569 0.0797 1.0000 Uiso R . . . . .
H2351 H 0.3814 0.3282 0.5018 0.0982 1.0000 Uiso R . . . . .
H2361 H 0.3980 0.2408 0.5694 0.0660 1.0000 Uiso R . . . . .
H3221 H 0.3305 0.7547 0.5205 0.0557 1.0000 Uiso R . . . . .
H3231 H 0.4184 0.7972 0.6164 0.0662 1.0000 Uiso R . . . . .
H3241 H 0.4411 0.9051 0.6273 0.0577 1.0000 Uiso R . . . . .
H3251 H 0.3804 0.9704 0.5383 0.0574 1.0000 Uiso R . . . . .
H3261 H 0.2898 0.9281 0.4400 0.0467 1.0000 Uiso R . . . . .
H3321 H 0.2897 0.8643 0.3160 0.0498 1.0000 Uiso R . . . . .
H3331 H 0.2396 0.9487 0.2445 0.0658 1.0000 Uiso R . . . . .
H3341 H 0.1134 0.9967 0.2343 0.0677 1.0000 Uiso R . . . . .
H3351 H 0.0321 0.9617 0.2929 0.0778 1.0000 Uiso R . . . . .
H3361 H 0.0761 0.8720 0.3592 0.0581 1.0000 Uiso R . . . . .
H4221 H 0.0851 0.6566 0.1116 0.0437 1.0000 Uiso R . . . . .
H4231 H -0.0003 0.5796 0.0450 0.0570 1.0000 Uiso R . . . . .
H4241 H 0.0091 0.4768 0.0792 0.0570 1.0000 Uiso R . . . . .
H4251 H 0.1003 0.4492 0.1806 0.0582 1.0000 Uiso R . . . . .
H4261 H 0.1874 0.5258 0.2491 0.0472 1.0000 Uiso R . . . . .
H4321 H 0.0943 0.7567 0.2047 0.0558 1.0000 Uiso R . . . . .
H4331 H 0.0881 0.8483 0.1456 0.0577 1.0000 Uiso R . . . . .
H4341 H 0.1911 0.8688 0.1010 0.0527 1.0000 Uiso R . . . . .
H4351 H 0.3020 0.7972 0.1179 0.0779 1.0000 Uiso R . . . . .
H4361 H 0.3110 0.7067 0.1781 0.0679 1.0000 Uiso R . . . . .
H5011 H 0.9296 0.5529 0.6768 0.1086 1.0000 Uiso R . . . . .
H5012 H 0.9463 0.4817 0.6621 0.1086 1.0000 Uiso R . . . . .
H6011 H 0.7145 0.6069 0.6383 0.3149 0.52 Uiso R . . . . .
H6012 H 0.6388 0.5572 0.6115 0.3149 0.52 Uiso R . . . . .
H6013 H 0.6718 0.6378 0.6385 0.3149 0.48 Uiso R . . . . .
H6014 H 0.6941 0.5689 0.6209 0.3149 0.48 Uiso R . . . . .
H7011 H 0.4470 0.5850 0.571 0.2623 0.50 Uiso R . . . . .
H7012 H 0.4232 0.6226 0.504 0.2623 0.50 Uiso R . . . . .

loop_
_atom_site_aniso_label
_atom_site_aniso_U_11
_atom_site_aniso_U_22
_atom_site_aniso_U_33
_atom_site_aniso_U_23
_atom_site_aniso_U_13
_atom_site_aniso_U_12
Au1 0.02396(12) 0.02982(15) 0.02956(13) -0.00102(11) 0.01104(10) 0.00139(10)
Au2 0.02525(12) 0.02705(14) 0.03003(13) 0.00021(11) 0.01230(10) 0.00115(10)
Au3 0.02505(12) 0.03684(16) 0.03001(13) -0.00451(11) 0.01191(10) -0.00384(11)
Au4 0.02395(12) 0.03147(14) 0.02630(12) -0.00242(11) 0.01063(10) -0.00131(10)
Cl1 0.0291(8) 0.0452(11) 0.0432(10) -0.0020(8) 0.0099(7) -0.0068(8)
Cl2 0.0265(8) 0.0436(11) 0.0400(9) 0.0010(8) 0.0064(7) -0.0031(7)
Cl3 0.0325(9) 0.0570(13) 0.0599(12) -0.0149(10) 0.0213(9) -0.0163(8)
Cl4 0.0241(8) 0.0560(12) 0.0359(9) -0.0056(8) 0.0090(7) -0.0083(8)
Cl51 0.128(3) 0.0630(19) 0.096(2) 0.0099(17) 0.029(2) 0.0265(19)
Cl52 0.115(3) 0.177(4) 0.104(3) 0.036(3) 0.045(2) 0.067(3)
Cl61 0.245(7) 0.134(5) 0.269(8) -0.019(5) 0.142(6) -0.005(5)
Cl62 0.302(12) 0.193(10) 0.292(12) -0.004(10) 0.151(10) -0.017(10)
Cl63 0.321(13) 0.205(11) 0.325(13) 0.001(11) 0.089(12) -0.021(11)
Cl71 0.223(11) 0.154(9) 0.272(13) -0.068(9) 0.134(10) 0.006(8)
Cl72 0.185(10) 0.141(8) 0.253(12) -0.023(8) 0.103(9) 0.045(7)
P1 0.0294(9) 0.0279(9) 0.0322(9) -0.0006(7) 0.0149(7) 0.0021(7)
P2 0.0289(8) 0.0297(9) 0.0293(9) -0.0005(7) 0.0131(7) 0.0014(7)
P3 0.0293(9) 0.0320(9) 0.0297(9) -0.0039(8) 0.0132(7) -0.0060(7)
P4 0.0274(8) 0.0331(10) 0.0266(8) -0.0008(7) 0.0122(7) 0.0012(7)
F113 0.057(3) 0.029(2) 0.062(3) 0.000(2) 0.035(2) -0.008(2)
F114 0.053(3) 0.058(3) 0.065(3) 0.008(2) 0.041(2) -0.006(2)
F115 0.051(3) 0.067(3) 0.056(3) -0.011(2) 0.040(2) 0.002(2)
F116 0.045(3) 0.046(3) 0.059(3) -0.015(2) 0.029(2) -0.001(2)
F213 0.041(3) 0.070(4) 0.046(3) -0.008(2) -0.003(2) 0.015(2)
F214 0.041(3) 0.078(4) 0.077(4) 0.000(3) 0.000(3) 0.033(3)
F215 0.051(3) 0.067(4) 0.093(4) -0.019(3) 0.029(3) 0.024(3)
F216 0.048(3) 0.063(3) 0.049(3) -0.018(2) 0.025(2) 0.004(2)
F313 0.063(3) 0.038(3) 0.051(3) -0.009(2) 0.032(2) -0.016(2)
F314 0.061(3) 0.060(3) 0.050(3) -0.006(2) 0.039(2) -0.023(2)
F315 0.051(3) 0.060(3) 0.040(2) -0.015(2) 0.032(2) -0.009(2)
F316 0.054(3) 0.037(2) 0.052(3) -0.015(2) 0.032(2) -0.005(2)
F413 0.037(3) 0.088(4) 0.047(3) -0.004(3) 0.000(2) 0.007(3)
F414 0.033(3) 0.083(4) 0.080(4) 0.011(3) 0.013(3) 0.025(3)
F415 0.054(3) 0.055(3) 0.086(4) -0.006(3) 0.041(3) 0.015(2)
F416 0.050(3) 0.061(3) 0.052(3) -0.022(2) 0.027(2) -0.002(2)
C111 0.029(3) 0.032(4) 0.027(3) 0.001(3) 0.010(3) 0.003(3)
C112 0.027(3) 0.037(4) 0.037(4) -0.001(3) 0.015(3) 0.006(3)
C113 0.031(4) 0.040(4) 0.040(4) 0.005(3) 0.020(3) 0.005(3)
C114 0.026(3) 0.048(5) 0.036(4) 0.006(3) 0.012(3) 0.005(3)
C115 0.038(4) 0.048(5) 0.033(4) -0.005(3) 0.015(3) -0.001(3)
C116 0.026(3) 0.034(4) 0.041(4) -0.005(3) 0.015(3) 0.001(3)
C121 0.035(4) 0.039(4) 0.035(4) -0.003(3) 0.018(3) -0.006(3)
C122 0.049(5) 0.050(5) 0.039(4) -0.003(4) 0.011(4) -0.003(4)
C123 0.054(5) 0.092(8) 0.036(5) 0.002(5) 0.015(4) -0.023(5)
C124 0.069(7) 0.113(10) 0.045(5) -0.025(6) 0.039(5) -0.047(6)
C125 0.077(7) 0.055(6) 0.062(6) -0.024(5) 0.042(5) -0.025(5)
C126 0.051(5) 0.050(5) 0.044(4) -0.011(4) 0.027(4) -0.013(4)
C131 0.038(4) 0.036(4) 0.038(4) -0.001(3) 0.018(3) 0.006(3)
C132 0.031(4) 0.064(6) 0.067(6) 0.021(5) 0.016(4) -0.001(4)
C133 0.058(6) 0.066(7) 0.082(7) 0.031(6) 0.036(5) 0.006(5)
C134 0.064(6) 0.055(6) 0.053(5) 0.017(4) 0.026(5) 0.012(5)
C135 0.046(5) 0.050(5) 0.050(5) 0.007(4) 0.006(4) 0.011(4)
C136 0.033(4) 0.033(4) 0.045(4) 0.000(3) 0.016(3) -0.001(3)
C211 0.033(3) 0.027(4) 0.031(3) -0.003(3) 0.016(3) -0.001(3)
C212 0.034(4) 0.030(4) 0.040(4) 0.003(3) 0.017(3) 0.006(3)
C213 0.031(4) 0.051(5) 0.037(4) -0.002(4) 0.010(3) 0.006(3)
C214 0.036(4) 0.048(5) 0.048(5) 0.000(4) 0.012(4) 0.011(4)
C215 0.031(4) 0.037(4) 0.064(5) -0.003(4) 0.023(4) 0.008(3)
C216 0.040(4) 0.047(5) 0.039(4) -0.006(3) 0.026(3) 0.007(3)
C221 0.025(3) 0.028(4) 0.037(4) 0.000(3) 0.015(3) 0.000(3)
C222 0.039(4) 0.033(4) 0.032(4) -0.002(3) 0.011(3) 0.001(3)
C223 0.044(4) 0.032(4) 0.045(4) 0.003(3) 0.020(4) 0.000(3)
C224 0.038(4) 0.034(4) 0.054(5) -0.007(4) 0.011(4) -0.002(3)
C225 0.060(5) 0.045(5) 0.030(4) 0.001(3) 0.010(4) -0.005(4)
C226 0.045(4) 0.031(4) 0.029(4) 0.007(3) 0.008(3) -0.006(3)
C231 0.034(4) 0.026(4) 0.026(3) -0.003(3) 0.012(3) -0.001(3)
C232 0.049(5) 0.049(5) 0.055(5) 0.017(4) 0.033(4) 0.007(4)
C233 0.046(5) 0.070(7) 0.059(6) 0.026(5) 0.016(4) 0.014(5)
C234 0.069(7) 0.054(6) 0.076(7) 0.038(5) 0.012(5) -0.006(5)
C235 0.046(6) 0.103(9) 0.096(8) 0.059(7) 0.013(5) -0.021(6)
C236 0.035(4) 0.064(6) 0.065(6) 0.022(5) 0.018(4) -0.006(4)
C311 0.027(3) 0.037(4) 0.027(3) -0.005(3) 0.014(3) 0.001(3)
C312 0.031(3) 0.033(4) 0.027(3) -0.002(3) 0.013(3) 0.004(3)
C313 0.034(4) 0.036(4) 0.026(3) 0.000(3) 0.014(3) -0.006(3)
C314 0.036(4) 0.049(5) 0.026(3) -0.004(3) 0.015(3) -0.012(3)
C315 0.026(3) 0.043(4) 0.031(3) -0.008(3) 0.014(3) -0.004(3)
C316 0.026(3) 0.040(4) 0.031(4) -0.010(3) 0.009(3) -0.008(3)
C321 0.029(3) 0.043(4) 0.033(4) -0.008(3) 0.014(3) -0.005(3)
C322 0.050(5) 0.050(5) 0.039(4) 0.004(4) 0.012(4) -0.010(4)
C323 0.043(5) 0.086(8) 0.036(4) 0.011(5) 0.004(4) -0.003(5)
C324 0.041(4) 0.054(6) 0.048(5) -0.012(4) 0.016(4) -0.013(4)
C325 0.045(5) 0.042(5) 0.057(5) -0.014(4) 0.022(4) -0.008(4)
C326 0.037(4) 0.044(5) 0.035(4) -0.006(3) 0.013(3) -0.009(3)
C331 0.038(4) 0.032(4) 0.026(3) -0.008(3) 0.009(3) -0.009(3)
C332 0.043(4) 0.043(5) 0.039(4) 0.008(3) 0.019(3) 0.000(4)
C333 0.050(5) 0.062(6) 0.053(5) 0.009(4) 0.028(4) -0.003(4)
C334 0.055(6) 0.073(7) 0.041(5) 0.018(5) 0.005(4) -0.005(5)
C335 0.054(6) 0.081(8) 0.059(6) 0.018(5) 0.024(5) 0.013(5)
C336 0.037(4) 0.063(6) 0.045(5) 0.010(4) 0.014(4) 0.001(4)
C411 0.034(4) 0.037(4) 0.030(4) 0.001(3) 0.014(3) 0.002(3)
C412 0.026(3) 0.035(4) 0.031(3) 0.003(3) 0.016(3) 0.000(3)
C413 0.031(4) 0.059(5) 0.036(4) 0.007(4) 0.011(3) 0.000(4)
C414 0.033(4) 0.046(5) 0.062(5) 0.010(4) 0.023(4) 0.012(4)
C415 0.040(4) 0.033(4) 0.054(5) 0.002(3) 0.029(4) 0.011(3)
C416 0.037(4) 0.033(4) 0.045(4) -0.008(3) 0.022(3) -0.001(3)
C421 0.028(3) 0.034(4) 0.036(4) -0.002(3) 0.015(3) 0.002(3)
C422 0.036(4) 0.045(5) 0.028(4) 0.001(3) 0.006(3) 0.004(3)
C423 0.045(5) 0.055(6) 0.042(5) -0.009(4) 0.006(4) -0.003(4)
C424 0.042(4) 0.056(6) 0.044(5) -0.017(4) 0.010(4) -0.013(4)
C425 0.060(5) 0.030(4) 0.055(5) -0.009(4) 0.036(4) -0.006(4)
C426 0.044(4) 0.035(4) 0.039(4) 0.005(3) 0.021(3) 0.004(3)
C431 0.035(4) 0.035(4) 0.022(3) -0.003(3) 0.010(3) -0.002(3)
C432 0.045(4) 0.036(5) 0.057(5) 0.004(4) 0.027(4) 0.003(4)
C433 0.046(5) 0.039(5) 0.059(5) 0.008(4) 0.021(4) 0.005(4)
C434 0.051(5) 0.037(5) 0.044(4) 0.013(4) 0.011(4) -0.012(4)
C435 0.055(5) 0.073(7) 0.066(6) 0.020(5) 0.040(5) 0.003(5)
C436 0.051(5) 0.054(6) 0.065(5) 0.017(4) 0.041(4) 0.010(4)
C501 0.139(12) 0.067(8) 0.065(7) -0.008(6) -0.001(8) 0.043(8)
C601 0.300(14) 0.190(12) 0.296(14) 0.018(12) 0.118(13) -0.019(12)
C701 0.224(16) 0.167(15) 0.265(17) -0.034(15) 0.124(15) 0.021(14)

loop_
_atom_type_symbol
_atom_type_scat_dispersion_real
_atom_type_scat_dispersion_imag
_atom_type_scat_Cromer_Mann_a1
_atom_type_scat_Cromer_Mann_b1
_atom_type_scat_Cromer_Mann_a2
_atom_type_scat_Cromer_Mann_b2
_atom_type_scat_Cromer_Mann_a3
_atom_type_scat_Cromer_Mann_b3
_atom_type_scat_Cromer_Mann_a4
_atom_type_scat_Cromer_Mann_b4
_atom_type_scat_Cromer_Mann_c
_atom_type_scat_source
C 0.0033 0.0016 2.3100 20.8439 1.0200 10.2075 1.5886 0.5687 0.8650 51.6512 0.2156 'International Tables Vol C 4.2.6.8 and 6.1.1.4'
H 0.0000 0.0000 0.4930 10.5109 0.3229 26.1257 0.1402 3.1424 0.0408 57.7998 0.0030 'International Tables Vol C 4.2.6.8 and 6.1.1.4'
Au -2.0133 8.8022 16.8819 0.4611 18.5913 8.6216 25.5582 1.4826 5.8600 36.3956 12.0658 'International Tables Vol C 4.2.6.8 and 6.1.1.4'
Cl 0.1484 0.1585 11.4604 0.0104 7.1964 1.1662 6.2556 18.5194 1.6455 47.7784 -9.5574 'International Tables Vol C 4.2.6.8 and 6.1.1.4'
F 0.0171 0.0103 3.5392 10.2825 2.6412 4.2944 1.5170 0.2615 1.0243 26.1476 0.2776 'International Tables Vol C 4.2.6.8 and 6.1.1.4'
P 0.1023 0.0942 6.4345 1.9067 4.1791 27.1570 1.7800 0.5260 1.4908 68.1645 1.1149 'International Tables Vol C 4.2.6.8 and 6.1.1.4'

loop_
_exptl_crystal_face_index_h
_exptl_crystal_face_index_k
_exptl_crystal_face_index_l
_exptl_crystal_face_perp_dist
1 0 0 0.150
-1 0 0 0.150
0 1 1 0.065
0 -1 -1 0.020
0 -1 1 0.001
0 1 -1 0.090

loop_
_geom_angle_atom_site_label_1
_geom_angle_site_symmetry_1
_geom_angle_atom_site_label_2
_geom_angle_site_symmetry_2
_geom_angle_atom_site_label_3
_geom_angle_site_symmetry_3
_geom_angle
_geom_angle_publ_flag
Au2 . Au1 . Cl1 . 166.28(5) yes
Au2 . Au1 . P1 . 85.76(5) yes
Cl1 . Au1 . P1 . 92.20(7) yes
Au2 . Au1 . C212 . 90.3(2) yes
Cl1 . Au1 . C212 . 92.2(2) yes
P1 . Au1 . C212 . 175.3(2) yes
Au1 . Au2 . Cl2 . 166.75(5) yes
Au1 . Au2 . P2 . 83.08(4) yes
Cl2 . Au2 . P2 . 93.25(6) yes
Au1 . Au2 . C112 . 90.09(19) yes
Cl2 . Au2 . C112 . 93.0(2) yes
P2 . Au2 . C112 . 172.9(2) yes
Au4 . Au3 . Cl3 . 170.86(6) yes
Au4 . Au3 . P3 . 84.85(4) yes
Cl3 . Au3 . P3 . 92.28(7) yes
Au4 . Au3 . C412 . 89.09(18) yes
Cl3 . Au3 . C412 . 93.77(19) yes
P3 . Au3 . C412 . 173.93(18) yes
Au3 . Au4 . Cl4 . 173.16(5) yes
Au3 . Au4 . P4 . 82.09(4) yes
Cl4 . Au4 . P4 . 93.52(6) yes
Au3 . Au4 . C312 . 90.39(19) yes
Cl4 . Au4 . C312 . 93.48(19) yes
P4 . Au4 . C312 . 170.9(2) yes
Au1 . P1 . C111 . 106.6(2) yes
Au1 . P1 . C121 . 111.4(3) yes
C111 . P1 . C121 . 105.2(3) yes
Au1 . P1 . C131 . 112.7(2) yes
C111 . P1 . C131 . 110.6(3) yes
C121 . P1 . C131 . 110.0(4) yes
Au2 . P2 . C211 . 105.8(2) yes
Au2 . P2 . C221 . 116.0(2) yes
C211 . P2 . C221 . 107.0(3) yes
Au2 . P2 . C231 . 109.0(2) yes
C211 . P2 . C231 . 110.7(3) yes
C221 . P2 . C231 . 108.3(3) yes
Au3 . P3 . C311 . 106.9(2) yes
Au3 . P3 . C321 . 110.7(2) yes
C311 . P3 . C321 . 105.5(3) yes
Au3 . P3 . C331 . 114.2(2) yes
C311 . P3 . C331 . 110.9(3) yes
C321 . P3 . C331 . 108.4(3) yes
Au4 . P4 . C411 . 104.9(2) yes
Au4 . P4 . C421 . 113.9(2) yes
C411 . P4 . C421 . 110.1(3) yes
Au4 . P4 . C431 . 111.6(2) yes
C411 . P4 . C431 . 108.2(3) yes
C421 . P4 . C431 . 107.9(3) yes
P1 . C111 . C112 . 116.0(5) yes
P1 . C111 . C116 . 121.5(5) yes
C112 . C111 . C116 . 121.5(6) yes
C111 . C112 . Au2 . 121.3(5) yes
C111 . C112 . C113 . 116.9(6) yes
Au2 . C112 . C113 . 121.5(5) yes
C112 . C113 . F113 . 122.1(6) yes
C112 . C113 . C114 . 121.5(7) yes
F113 . C113 . C114 . 116.5(6) yes
C113 . C114 . F114 . 119.3(7) yes
C113 . C114 . C115 . 119.7(7) yes
F114 . C114 . C115 . 121.0(6) yes
F115 . C115 . C114 . 118.5(7) yes
F115 . C115 . C116 . 121.2(7) yes
C114 . C115 . C116 . 120.3(7) yes
C111 . C116 . F116 . 121.6(6) yes
C111 . C116 . C115 . 119.9(7) yes
F116 . C116 . C115 . 118.5(6) yes
P1 . C121 . C122 . 117.0(6) yes
P1 . C121 . C126 . 123.0(6) yes
C122 . C121 . C126 . 120.0(7) yes
C121 . C122 . C123 . 120.1(9) yes
C121 . C122 . H1221 . 119.9 no
C123 . C122 . H1221 . 119.9 no
C122 . C123 . C124 . 119.0(9) yes
C122 . C123 . H1231 . 120.5 no
C124 . C123 . H1231 . 120.5 no
C123 . C124 . C125 . 121.6(9) yes
C123 . C124 . H1241 . 119.2 no
C125 . C124 . H1241 . 119.2 no
C124 . C125 . C126 . 120.2(9) yes
C124 . C125 . H1251 . 119.9 no
C126 . C125 . H1251 . 119.9 no
C125 . C126 . C121 . 119.1(9) yes
C125 . C126 . H1261 . 120.4 no
C121 . C126 . H1261 . 120.4 no
P1 . C131 . C132 . 118.5(6) yes
P1 . C131 . C136 . 121.3(6) yes
C132 . C131 . C136 . 120.0(7) yes
C131 . C132 . C133 . 121.1(8) yes
C131 . C132 . H1321 . 119.5 no
C133 . C132 . H1321 . 119.5 no
C132 . C133 . C134 . 119.3(9) yes
C132 . C133 . H1331 . 120.4 no
C134 . C133 . H1331 . 120.4 no
C133 . C134 . C135 . 120.4(8) yes
C133 . C134 . H1341 . 119.8 no
C135 . C134 . H1341 . 119.8 no
C134 . C135 . C136 . 121.0(8) yes
C134 . C135 . H1351 . 119.5 no
C136 . C135 . H1351 . 119.5 no
C135 . C136 . C131 . 118.2(7) yes
C135 . C136 . H1361 . 120.9 no
C131 . C136 . H1361 . 120.9 no
P2 . C211 . C212 . 115.0(5) yes
P2 . C211 . C216 . 125.8(6) yes
C212 . C211 . C216 . 118.7(7) yes
C211 . C212 . Au1 . 120.2(5) yes
C211 . C212 . C213 . 118.0(7) yes
Au1 . C212 . C213 . 121.8(6) yes
F213 . C213 . C212 . 120.2(7) yes
F213 . C213 . C214 . 117.0(7) yes
C212 . C213 . C214 . 122.8(7) yes
F214 . C214 . C213 . 121.4(7) yes
F214 . C214 . C215 . 119.3(7) yes
C213 . C214 . C215 . 119.3(7) yes
F215 . C215 . C214 . 119.8(7) yes
F215 . C215 . C216 . 120.5(7) yes
C214 . C215 . C216 . 119.7(7) yes
F216 . C216 . C215 . 117.3(6) yes
F216 . C216 . C211 . 121.2(7) yes
C215 . C216 . C211 . 121.5(7) yes
P2 . C221 . C222 . 118.0(5) yes
P2 . C221 . C226 . 122.2(5) yes
C222 . C221 . C226 . 119.8(7) yes
C221 . C222 . C223 . 120.9(7) yes
C221 . C222 . H2221 . 119.5 no
C223 . C222 . H2221 . 119.5 no
C222 . C223 . C224 . 119.0(7) yes
C222 . C223 . H2231 . 120.5 no
C224 . C223 . H2231 . 120.5 no
C223 . C224 . C225 . 120.4(8) yes
C223 . C224 . H2241 . 119.8 no
C225 . C224 . H2241 . 119.8 no
C224 . C225 . C226 . 121.1(7) yes
C224 . C225 . H2251 . 119.4 no
C226 . C225 . H2251 . 119.4 no
C221 . C226 . C225 . 118.7(7) yes
C221 . C226 . H2261 . 120.6 no
C225 . C226 . H2261 . 120.6 no
P2 . C231 . C232 . 117.1(5) yes
P2 . C231 . C236 . 121.9(6) yes
C232 . C231 . C236 . 121.1(7) yes
C231 . C232 . C233 . 119.4(7) yes
C231 . C232 . H2321 . 120.3 no
C233 . C232 . H2321 . 120.3 no
C232 . C233 . C234 . 119.7(8) yes
C232 . C233 . H2331 . 120.2 no
C234 . C233 . H2331 . 120.2 no
C233 . C234 . C235 . 121.0(9) yes
C233 . C234 . H2341 . 119.5 no
C235 . C234 . H2341 . 119.5 no
C234 . C235 . C236 . 119.6(9) yes
C234 . C235 . H2351 . 120.2 no
C236 . C235 . H2351 . 120.2 no
C235 . C236 . C231 . 119.1(8) yes
C235 . C236 . H2361 . 120.4 no
C231 . C236 . H2361 . 120.4 no
P3 . C311 . C312 . 116.4(5) yes
P3 . C311 . C316 . 122.8(5) yes
C312 . C311 . C316 . 120.1(6) yes
C311 . C312 . Au4 . 119.5(5) yes
C311 . C312 . C313 . 118.1(6) yes
Au4 . C312 . C313 . 121.7(5) yes
C312 . C313 . F313 . 122.1(6) yes
C312 . C313 . C314 . 120.9(7) yes
F313 . C313 . C314 . 117.0(6) yes
C313 . C314 . F314 . 119.6(7) yes
C313 . C314 . C315 . 120.8(6) yes
F314 . C314 . C315 . 119.6(6) yes
F315 . C315 . C314 . 120.8(6) yes
F315 . C315 . C316 . 119.8(7) yes
C314 . C315 . C316 . 119.3(6) yes
C311 . C316 . F316 . 121.0(6) yes
C311 . C316 . C315 . 120.6(7) yes
F316 . C316 . C315 . 118.5(6) yes
P3 . C321 . C322 . 118.4(6) yes
P3 . C321 . C326 . 122.2(6) yes
C322 . C321 . C326 . 119.4(7) yes
C321 . C322 . C323 . 120.6(9) yes
C321 . C322 . H3221 . 119.7 no
C323 . C322 . H3221 . 119.7 no
C322 . C323 . C324 . 121.0(9) yes
C322 . C323 . H3231 . 119.5 no
C324 . C323 . H3231 . 119.5 no
C323 . C324 . C325 . 119.4(8) yes
C323 . C324 . H3241 . 120.3 no
C325 . C324 . H3241 . 120.3 no
C324 . C325 . C326 . 120.3(8) yes
C324 . C325 . H3251 . 119.8 no
C326 . C325 . H3251 . 119.8 no
C325 . C326 . C321 . 119.2(8) yes
C325 . C326 . H3261 . 120.4 no
C321 . C326 . H3261 . 120.4 no
P3 . C331 . C332 . 117.2(6) yes
P3 . C331 . C336 . 122.3(6) yes
C332 . C331 . C336 . 120.3(7) yes
C331 . C332 . C333 . 119.7(7) yes
C331 . C332 . H3321 . 120.1 no
C333 . C332 . H3321 . 120.1 no
C332 . C333 . C334 . 119.9(8) yes
C332 . C333 . H3331 . 120.0 no
C334 . C333 . H3331 . 120.0 no
C333 . C334 . C335 . 121.1(9) yes
C333 . C334 . H3341 . 119.4 no
C335 . C334 . H3341 . 119.4 no
C334 . C335 . C336 . 119.7(9) yes
C334 . C335 . H3351 . 120.2 no
C336 . C335 . H3351 . 120.2 no
C335 . C336 . C331 . 119.1(8) yes
C335 . C336 . H3361 . 120.4 no
C331 . C336 . H3361 . 120.4 no
P4 . C411 . C412 . 114.2(5) yes
P4 . C411 . C416 . 126.3(6) yes
C412 . C411 . C416 . 119.5(7) yes
C411 . C412 . Au3 . 120.1(5) yes
C411 . C412 . C413 . 116.7(7) yes
Au3 . C412 . C413 . 122.9(5) yes
F413 . C413 . C412 . 119.7(7) yes
F413 . C413 . C414 . 117.4(7) yes
C412 . C413 . C414 . 122.8(7) yes
F414 . C414 . C413 . 120.2(8) yes
F414 . C414 . C415 . 119.8(7) yes
C413 . C414 . C415 . 120.0(7) yes
F415 . C415 . C414 . 119.6(7) yes
F415 . C415 . C416 . 121.7(7) yes
C414 . C415 . C416 . 118.7(7) yes
C411 . C416 . F416 . 120.7(7) yes
C411 . C416 . C415 . 122.1(7) yes
F416 . C416 . C415 . 117.2(6) yes
P4 . C421 . C422 . 120.6(6) yes
P4 . C421 . C426 . 118.7(6) yes
C422 . C421 . C426 . 120.7(7) yes
C421 . C422 . C423 . 119.1(8) yes
C421 . C422 . H4221 . 120.5 no
C423 . C422 . H4221 . 120.5 no
C422 . C423 . C424 . 120.5(8) yes
C422 . C423 . H4231 . 119.8 no
C424 . C423 . H4231 . 119.8 no
C423 . C424 . C425 . 120.7(8) yes
C423 . C424 . H4241 . 119.6 no
C425 . C424 . H4241 . 119.6 no
C424 . C425 . C426 . 119.9(8) yes
C424 . C425 . H4251 . 120.0 no
C426 . C425 . H4251 . 120.0 no
C425 . C426 . C421 . 119.2(7) yes
C425 . C426 . H4261 . 120.4 no
C421 . C426 . H4261 . 120.4 no
P4 . C431 . C432 . 118.3(5) yes
P4 . C431 . C436 . 120.8(6) yes
C432 . C431 . C436 . 120.9(7) yes
C431 . C432 . C433 . 119.2(7) yes
C431 . C432 . H4321 . 120.4 no
C433 . C432 . H4321 . 120.4 no
C432 . C433 . C434 . 121.1(8) yes
C432 . C433 . H4331 . 119.4 no
C434 . C433 . H4331 . 119.4 no
C433 . C434 . C435 . 118.3(7) yes
C433 . C434 . H4341 . 120.9 no
C435 . C434 . H4341 . 120.8 no
C434 . C435 . C436 . 121.8(7) yes
C434 . C435 . H4351 . 119.1 no
C436 . C435 . H4351 . 119.1 no
C431 . C436 . C435 . 118.7(8) yes
C431 . C436 . H4361 . 120.6 no
C435 . C436 . H4361 . 120.6 no
Cl51 . C501 . Cl52 . 112.0(7) yes
Cl51 . C501 . H5011 . 108.8 no
Cl52 . C501 . H5011 . 108.8 no
Cl51 . C501 . H5012 . 108.8 no
Cl52 . C501 . H5012 . 108.8 no
H5011 . C501 . H5012 . 109.5 no
Cl63 . C601 . Cl61 . 99.8(12) yes
Cl61 . C601 . Cl62 . 114.1(13) yes
Cl61 . C601 . H6011 . 108.4 no
Cl62 . C601 . H6011 . 108.4 no
Cl61 . C601 . H6012 . 108.2 no
Cl62 . C601 . H6012 . 108.2 no
H6011 . C601 . H6012 . 109.5 no
Cl63 . C601 . H6013 . 112.0 no
Cl61 . C601 . H6013 . 111.9 no
Cl63 . C601 . H6014 . 111.7 no
Cl61 . C601 . H6014 . 111.8 no
H6013 . C601 . H6014 . 109.5 no
Cl72 . C701 . Cl71 . 107.7(12) yes
Cl72 . C701 . H7011 . 110.0 no
Cl71 . C701 . H7011 . 110.0 no
Cl72 . C701 . H7012 . 109.9 no
Cl71 . C701 . H7012 . 109.9 no
H7011 . C701 . H7012 . 109.5 no

loop_
_geom_bond_atom_site_label_1
_geom_bond_site_symmetry_1
_geom_bond_atom_site_label_2
_geom_bond_site_symmetry_2
_geom_bond_distance
_geom_bond_publ_flag
Au1 . Au2 . 2.5416(4) yes
Au1 . Cl1 . 2.3615(18) yes
Au1 . P1 . 2.3290(17) yes
Au1 . C212 . 2.072(7) yes
Au2 . Cl2 . 2.3749(17) yes
Au2 . P2 . 2.3378(17) yes
Au2 . C112 . 2.067(7) yes
Au3 . Au4 . 2.5330(4) yes
Au3 . Cl3 . 2.3685(18) yes
Au3 . P3 . 2.3358(18) yes
Au3 . C412 . 2.076(7) yes
Au4 . Cl4 . 2.3628(17) yes
Au4 . P4 . 2.3347(17) yes
Au4 . C312 . 2.082(6) yes
Cl51 . C501 . 1.770(15) yes
Cl52 . C501 . 1.723(16) yes
Cl61 . C601 . 1.681(16) yes
Cl62 . C601 . 1.665(17) yes
Cl63 . C601 . 1.722(17) yes
Cl71 . C701 . 1.696(18) yes
Cl72 . C701 . 1.748(18) yes
P1 . C111 . 1.819(7) yes
P1 . C121 . 1.795(7) yes
P1 . C131 . 1.806(8) yes
P2 . C211 . 1.808(7) yes
P2 . C221 . 1.802(7) yes
P2 . C231 . 1.813(7) yes
P3 . C311 . 1.817(7) yes
P3 . C321 . 1.801(7) yes
P3 . C331 . 1.798(8) yes
P4 . C411 . 1.804(7) yes
P4 . C421 . 1.815(7) yes
P4 . C431 . 1.815(7) yes
F113 . C113 . 1.350(9) yes
F114 . C114 . 1.351(8) yes
F115 . C115 . 1.359(8) yes
F116 . C116 . 1.333(8) yes
F213 . C213 . 1.368(9) yes
F214 . C214 . 1.341(9) yes
F215 . C215 . 1.347(9) yes
F216 . C216 . 1.354(9) yes
F313 . C313 . 1.348(8) yes
F314 . C314 . 1.341(8) yes
F315 . C315 . 1.341(7) yes
F316 . C316 . 1.350(8) yes
F413 . C413 . 1.362(9) yes
F414 . C414 . 1.338(9) yes
F415 . C415 . 1.336(8) yes
F416 . C416 . 1.350(9) yes
C111 . C112 . 1.388(10) yes
C111 . C116 . 1.389(9) yes
C112 . C113 . 1.391(10) yes
C113 . C114 . 1.391(10) yes
C114 . C115 . 1.368(11) yes
C115 . C116 . 1.365(10) yes
C121 . C122 . 1.397(11) yes
C121 . C126 . 1.392(11) yes
C122 . C123 . 1.401(12) yes
C122 . H1221 . 1.000 no
C123 . C124 . 1.376(16) yes
C123 . H1231 . 1.000 no
C124 . C125 . 1.369(15) yes
C124 . H1241 . 1.000 no
C125 . C126 . 1.402(12) yes
C125 . H1251 . 1.000 no
C126 . H1261 . 1.000 no
C131 . C132 . 1.380(11) yes
C131 . C136 . 1.396(10) yes
C132 . C133 . 1.385(13) yes
C132 . H1321 . 1.000 no
C133 . C134 . 1.371(13) yes
C133 . H1331 . 1.000 no
C134 . C135 . 1.380(13) yes
C134 . H1341 . 1.000 no
C135 . C136 . 1.397(11) yes
C135 . H1351 . 1.000 no
C136 . H1361 . 1.000 no
C211 . C212 . 1.409(10) yes
C211 . C216 . 1.375(10) yes
C212 . C213 . 1.368(10) yes
C213 . C214 . 1.365(11) yes
C214 . C215 . 1.362(11) yes
C215 . C216 . 1.377(11) yes
C221 . C222 . 1.383(10) yes
C221 . C226 . 1.393(10) yes
C222 . C223 . 1.384(11) yes
C222 . H2221 . 1.000 no
C223 . C224 . 1.382(11) yes
C223 . H2231 . 1.000 no
C224 . C225 . 1.369(12) yes
C224 . H2241 . 1.000 no
C225 . C226 . 1.387(11) yes
C225 . H2251 . 1.000 no
C226 . H2261 . 1.000 no
C231 . C232 . 1.379(10) yes
C231 . C236 . 1.374(10) yes
C232 . C233 . 1.383(12) yes
C232 . H2321 . 1.000 no
C233 . C234 . 1.369(13) yes
C233 . H2331 . 1.000 no
C234 . C235 . 1.375(15) yes
C234 . H2341 . 1.000 no
C235 . C236 . 1.391(13) yes
C235 . H2351 . 1.000 no
C236 . H2361 . 1.000 no
C311 . C312 . 1.375(10) yes
C311 . C316 . 1.399(9) yes
C312 . C313 . 1.398(9) yes
C313 . C314 . 1.382(9) yes
C314 . C315 . 1.352(11) yes
C315 . C316 . 1.382(10) yes
C321 . C322 . 1.393(11) yes
C321 . C326 . 1.398(11) yes
C322 . C323 . 1.366(12) yes
C322 . H3221 . 1.000 no
C323 . C324 . 1.381(13) yes
C323 . H3231 . 1.000 no
C324 . C325 . 1.387(12) yes
C324 . H3241 . 1.000 no
C325 . C326 . 1.402(11) yes
C325 . H3251 . 1.000 no
C326 . H3261 . 1.000 no
C331 . C332 . 1.397(10) yes
C331 . C336 . 1.379(11) yes
C332 . C333 . 1.400(12) yes
C332 . H3321 . 1.000 no
C333 . C334 . 1.353(13) yes
C333 . H3331 . 1.000 no
C334 . C335 . 1.390(13) yes
C334 . H3341 . 1.000 no
C335 . C336 . 1.408(13) yes
C335 . H3351 . 1.000 no
C336 . H3361 . 1.000 no
C411 . C412 . 1.396(10) yes
C411 . C416 . 1.396(10) yes
C412 . C413 . 1.388(10) yes
C413 . C414 . 1.371(11) yes
C414 . C415 . 1.371(12) yes
C415 . C416 . 1.360(10) yes
C421 . C422 . 1.388(10) yes
C421 . C426 . 1.369(10) yes
C422 . C423 . 1.376(11) yes
C422 . H4221 . 1.000 no
C423 . C424 . 1.365(13) yes
C423 . H4231 . 1.000 no
C424 . C425 . 1.360(12) yes
C424 . H4241 . 1.000 no
C425 . C426 . 1.397(11) yes
C425 . H4251 . 1.000 no
C426 . H4261 . 1.000 no
C431 . C432 . 1.376(11) yes
C431 . C436 . 1.386(10) yes
C432 . C433 . 1.391(11) yes
C432 . H4321 . 1.000 no
C433 . C434 . 1.381(11) yes
C433 . H4331 . 1.000 no
C434 . C435 . 1.384(13) yes
C434 . H4341 . 1.000 no
C435 . C436 . 1.380(12) yes
C435 . H4351 . 1.000 no
C436 . H4361 . 1.000 no
C501 . H5011 . 1.000 no
C501 . H5012 . 1.000 no
C601 . H6011 . 1.000 no
C601 . H6012 . 1.000 no
C601 . H6013 . 1.000 no
C601 . H6014 . 1.000 no
C701 . H7011 . 1.000 no
C701 . H7012 . 1.000 no

loop_
_geom_contact_atom_site_label_1
_geom_contact_atom_site_label_2
_geom_contact_distance
_geom_contact_site_symmetry_1
_geom_contact_site_symmetry_2
_geom_contact_publ_flag
Cl1 C415 3.273(9) . 2_666 no
Cl1 C414 3.44(1) . 2_666 no
Cl1 C323 3.491(8) . 3_646 no
Cl1 F415 3.492(5) . 2_666 no
Cl2 C315 3.402(7) . 2_566 no
Cl2 F315 3.449(4) . 2_566 no
Cl2 C316 3.507(6) . 2_566 no
Cl2 C425 3.566(9) . 4 no
Cl3 C215 3.48(1) . 2_666 no
Cl3 C216 3.54(1) . 2_666 no
Cl4 C116 3.347(6) . 2_566 no
Cl4 F116 3.385(4) . 2_566 no
Cl4 C115 3.434(7) . 2_566 no
Cl4 F115 3.582(4) . 2_566 no
Cl51 F313 3.344(5) . 2_666 no
Cl51 F114 3.393(6) . 3_656 no
Cl52 C601 3.38(3) . . no
Cl52 F313 3.413(7) . 2_666 no
Cl52 Cl72 3.51(1) . 2_666 no
Cl61 F415 3.54(1) . 2_666 no
Cl61 C415 3.55(1) . 2_666 no
Cl62 F213 3.23(3) . 3_656 no
Cl62 C701 3.38(4) . . no
Cl63 C701 2.58(4) . . no
Cl63 Cl72 3.30(3) . 2_666 no
Cl63 Cl72 3.34(2) . . no
Cl72 Cl72 3.56(3) . 2_666 no
Cl72 F414 3.57(2) . 2_666 no
F113 C425 3.41(1) . 4 no
F113 C501 3.45(2) . 3_646 no
F113 C335 3.59(1) . 2_566 no
F114 C433 3.23(1) . 2_566 no
F114 C432 3.28(1) . 2_566 no
F114 C501 3.48(1) . 3_646 no
F114 C233 3.513(9) . 4 no
F115 C422 3.359(9) . 2_566 no
F115 F315 3.395(8) . 3_546 no
F115 C226 3.583(7) . 4 no
F115 C432 3.596(9) . 2_566 no
F116 C225 3.25(1) . 4 no
F116 C226 3.518(8) . 4 no
F213 C435 3.39(1) . 2_666 no
F214 C435 3.28(1) . 2_666 no
F214 C434 3.466(9) . 2_666 no
F215 C125 3.05(1) . 3_646 no
F215 C126 3.23(1) . 3_646 no
F215 F415 3.41(1) . 4 no
F216 C124 3.06(1) . 4_554 no
F216 C123 3.49(1) . 4_554 no
F313 C501 3.11(1) . 2_666 no
F313 C135 3.37(1) . 2_566 no
F314 C135 3.444(9) . 2_566 no
F314 C434 3.523(8) . 4_565 no
F314 C433 3.529(9) . 4_565 no
F314 C233 3.57(1) . 2_566 no
F315 C422 3.217(9) . 4_565 no
F315 C433 3.474(9) . 4_565 no
F315 C432 3.582(9) . 4_565 no
F316 C224 3.46(1) . 1_565 no
F413 C235 3.16(1) . 2_666 no
F413 C701 3.29(6) . . no
F413 C236 3.50(1) . 2_666 no
F414 C133 3.38(1) . 2_666 no
F414 C132 3.46(1) . 2_666 no
F415 C215 3.39(1) . 4_554 no
F415 C214 3.57(1) . 4_554 no
F416 C223 3.279(9) . 4_554 no
F416 C222 3.374(8) . 4_554 no
F416 C324 3.44(1) . 4_564 no
C123 C324 3.44(1) . 3_646 no
C123 C323 3.57(1) . 3_646 no
C124 C324 3.46(2) . 3_646 no
C124 C325 3.51(2) . 3_646 no
C222 C425 3.51(1) . 4 no
C223 C424 3.35(1) . 4 no
C223 C325 3.46(1) . 1_545 no
C223 C423 3.48(1) . 4 no
C223 C425 3.59(1) . 4 no
C224 C326 3.38(1) . 1_545 no
C224 C325 3.53(1) . 1_545 no
C225 C423 3.53(1) . 3_545 no
C314 C434 3.543(9) . 4_565 no

loop_
_geom_torsion_atom_site_label_1
_geom_torsion_atom_site_label_2
_geom_torsion_atom_site_label_3
_geom_torsion_atom_site_label_4
_geom_torsion_site_symmetry_1
_geom_torsion_site_symmetry_2
_geom_torsion_site_symmetry_3
_geom_torsion_site_symmetry_4
_geom_torsion
_geom_torsion_publ_flag
Au1 Au2 P2 C211 . . . . 41.7(2) no
Au1 Au2 P2 C221 . . . . 160.1(2) no
Au1 Au2 P2 C231 . . . . -77.4(2) no
Au1 Au2 C112 C111 . . . . 41.6(5) no
Au1 Au2 C112 C113 . . . . -144.2(5) no
Au1 P1 C111 C112 . . . . -15.9(5) no
Au1 P1 C111 C116 . . . . 152.9(4) no
Au1 P1 C121 C122 . . . . -50.1(7) no
Au1 P1 C121 C126 . . . . 131.8(7) no
Au1 P1 C131 C132 . . . . -60.1(7) no
Au1 P1 C131 C136 . . . . 115.3(7) no
Au1 C212 C211 P2 . . . . -12.6(8) no
Au1 C212 C211 C216 . . . . 174.4(6) no
Au1 C212 C213 F213 . . . . 5(1) no
Au1 C212 C213 C214 . . . . -176.3(7) no
Au2 Au1 P1 C111 . . . . 33.6(2) no
Au2 Au1 P1 C121 . . . . 148.0(3) no
Au2 Au1 P1 C131 . . . . -87.9(3) no
Au2 Au1 C212 C211 . . . . 40.6(6) no
Au2 Au1 C212 C213 . . . . -142.4(7) no
Au2 P2 C211 C212 . . . . -26.7(6) no
Au2 P2 C211 C216 . . . . 145.7(7) no
Au2 P2 C221 C222 . . . . -54.8(7) no
Au2 P2 C221 C226 . . . . 127.2(6) no
Au2 P2 C231 C232 . . . . -50.2(6) no
Au2 P2 C231 C236 . . . . 128.9(6) no
Au2 C112 C111 P1 . . . . -20.5(6) no
Au2 C112 C111 C116 . . . . 170.6(4) no
Au2 C112 C113 F113 . . . . 8.3(8) no
Au2 C112 C113 C114 . . . . -172.4(4) no
Au3 Au4 P4 C411 . . . . 45.1(2) no
Au3 Au4 P4 C421 . . . . 165.6(2) no
Au3 Au4 P4 C431 . . . . -71.9(2) no
Au3 Au4 C312 C311 . . . . 44.4(5) no
Au3 Au4 C312 C313 . . . . -145.6(5) no
Au3 P3 C311 C312 . . . . -14.0(5) no
Au3 P3 C311 C316 . . . . 156.3(4) no
Au3 P3 C321 C322 . . . . -56.3(7) no
Au3 P3 C321 C326 . . . . 121.8(7) no
Au3 P3 C331 C332 . . . . -41.5(6) no
Au3 P3 C331 C336 . . . . 143.7(5) no
Au3 C412 C411 P4 . . . . -12.5(8) no
Au3 C412 C411 C416 . . . . 169.6(6) no
Au3 C412 C413 F413 . . . . 10(1) no
Au3 C412 C413 C414 . . . . -171.6(7) no
Au4 Au3 P3 C311 . . . . 33.7(2) no
Au4 Au3 P3 C321 . . . . 148.1(3) no
Au4 Au3 P3 C331 . . . . -89.2(2) no
Au4 Au3 C412 C411 . . . . 42.9(6) no
Au4 Au3 C412 C413 . . . . -143.8(7) no
Au4 P4 C411 C412 . . . . -29.3(6) no
Au4 P4 C411 C416 . . . . 148.5(6) no
Au4 P4 C421 C422 . . . . 109.1(6) no
Au4 P4 C421 C426 . . . . -67.2(7) no
Au4 P4 C431 C432 . . . . -38.1(6) no
Au4 P4 C431 C436 . . . . 141.0(5) no
Au4 C312 C311 P3 . . . . -23.5(6) no
Au4 C312 C311 C316 . . . . 165.9(4) no
Au4 C312 C313 F313 . . . . 15.4(8) no
Au4 C312 C313 C314 . . . . -166.4(4) no
CL1 Au1 P1 C111 . . . . -160.0(2) no
CL1 Au1 P1 C121 . . . . -45.6(3) no
CL1 Au1 P1 C131 . . . . 78.5(3) no
CL1 Au1 C212 C211 . . . . -125.9(6) no
CL1 Au1 C212 C213 . . . . 51.0(7) no
CL2 Au2 P2 C211 . . . . -151.0(2) no
CL2 Au2 P2 C221 . . . . -32.7(2) no
CL2 Au2 P2 C231 . . . . 89.9(2) no
CL2 Au2 C112 C111 . . . . -125.5(5) no
CL2 Au2 C112 C113 . . . . 48.7(5) no
CL3 Au3 P3 C311 . . . . -155.0(2) no
CL3 Au3 P3 C321 . . . . -40.6(3) no
CL3 Au3 P3 C331 . . . . 82.1(2) no
CL3 Au3 C412 C411 . . . . -128.4(6) no
CL3 Au3 C412 C413 . . . . 44.9(7) no
CL4 Au4 P4 C411 . . . . -140.2(2) no
CL4 Au4 P4 C421 . . . . -19.7(2) no
CL4 Au4 P4 C431 . . . . 102.9(2) no
CL4 Au4 C312 C311 . . . . -129.9(5) no
CL4 Au4 C312 C313 . . . . 40.1(5) no
P1 Au1 Au2 P2 . . . . 143.05(6) no
P1 Au1 Au2 C112 . . . . -35.2(2) no
P1 C111 C112 C113 . . . . 165.0(4) no
P1 C111 C116 F116 . . . . 14.9(8) no
P1 C111 C116 C115 . . . . -164.9(5) no
P1 C121 C122 C123 . . . . -177.2(8) no
P1 C121 C126 C125 . . . . 177.1(8) no
P1 C131 C132 C133 . . . . 176.9(8) no
P1 C131 C136 C135 . . . . -176.2(7) no
P2 Au2 Au1 C212 . . . . -39.5(2) no
P2 C211 C212 C213 . . . . 170.4(6) no
P2 C211 C216 F216 . . . . 10(1) no
P2 C211 C216 C215 . . . . -169.8(7) no
P2 C221 C222 C223 . . . . -177.9(7) no
P2 C221 C226 C225 . . . . 178.2(7) no
P2 C231 C232 C233 . . . . -179.3(7) no
P2 C231 C236 C235 . . . . -179.6(8) no
P3 Au3 Au4 P4 . . . . 138.47(6) no
P3 Au3 Au4 C312 . . . . -36.4(2) no
P3 C311 C312 C313 . . . . 166.1(4) no
P3 C311 C316 F316 . . . . 11.6(8) no
P3 C311 C316 C315 . . . . -168.8(5) no
P3 C321 C322 C323 . . . . -179.1(8) no
P3 C321 C326 C325 . . . . 179.4(7) no
P3 C331 C332 C333 . . . . -174.9(6) no
P3 C331 C336 C335 . . . . 172.2(6) no
P4 Au4 Au3 C412 . . . . -42.0(2) no
P4 C411 C412 C413 . . . . 173.9(6) no
P4 C411 C416 F416 . . . . 5(1) no
P4 C411 C416 C415 . . . . -173.5(6) no
P4 C421 C422 C423 . . . . -176.3(7) no
P4 C421 C426 C425 . . . . 176.5(7) no
P4 C431 C432 C433 . . . . -179.6(6) no
P4 C431 C436 C435 . . . . 179.0(6) no
F113 C113 C112 C111 . . . . -177.2(5) no
F113 C113 C114 F114 . . . . -0.4(8) no
F113 C113 C114 C115 . . . . 179.6(5) no
F114 C114 C113 C112 . . . . -179.8(5) no
F114 C114 C115 F115 . . . . -1.3(9) no
F114 C114 C115 C116 . . . . 179.0(5) no
F115 C115 C114 C113 . . . . 178.6(5) no
F115 C115 C116 F116 . . . . -0.2(9) no
F115 C115 C116 C111 . . . . 179.6(5) no
F116 C116 C111 C112 . . . . -176.8(5) no
F116 C116 C115 C114 . . . . 179.4(5) no
F213 C213 C212 C211 . . . . -177.6(7) no
F213 C213 C214 F214 . . . . 0(1) no
F213 C213 C214 C215 . . . . 179.9(8) no
F214 C214 C213 C212 . . . . -178.2(8) no
F214 C214 C215 F215 . . . . 0(1) no
F214 C214 C215 C216 . . . . 178.0(9) no
F215 C215 C214 C213 . . . . -179.5(9) no
F215 C215 C216 F216 . . . . -2(1) no
F215 C215 C216 C211 . . . . 177.6(8) no
F216 C216 C211 C212 . . . . -177.9(7) no
F216 C216 C215 C214 . . . . -179.8(8) no
F313 C313 C312 C311 . . . . -174.4(5) no
F313 C313 C314 F314 . . . . -3.3(8) no
F313 C313 C314 C315 . . . . 178.7(5) no
F314 C314 C313 C312 . . . . 178.4(5) no
F314 C314 C315 F315 . . . . 0.0(8) no
F314 C314 C315 C316 . . . . 178.2(5) no
F315 C315 C314 C313 . . . . 178.0(5) no
F315 C315 C316 F316 . . . . 0.9(8) no
F315 C315 C316 C311 . . . . -178.7(5) no
F316 C316 C311 C312 . . . . -178.5(5) no
F316 C316 C315 C314 . . . . -177.3(5) no
F413 C413 C412 C411 . . . . -176.6(7) no
F413 C413 C414 F414 . . . . -1(1) no
F413 C413 C414 C415 . . . . 178.9(8) no
F414 C414 C413 C412 . . . . -179.8(8) no
F414 C414 C415 F415 . . . . -2(1) no
F414 C414 C415 C416 . . . . 179.7(8) no
F415 C415 C414 C413 . . . . 177.9(8) no
F415 C415 C416 F416 . . . . 1(1) no
F415 C415 C416 C411 . . . . 179.8(7) no
F416 C416 C411 C412 . . . . -176.9(7) no
F416 C416 C415 C414 . . . . 179.3(8) no
C111 P1 C121 C122 . . . . 65.1(7) no
C111 P1 C121 C126 . . . . -113.1(8) no
C111 P1 C131 C132 . . . . -179.3(7) no
C111 P1 C131 C136 . . . . -3.9(8) no
C111 C112 C113 C114 . . . . 2.1(8) no
C111 C116 C115 C114 . . . . -0.7(9) no
C112 Au2 Au1 C212 . . . . 142.3(3) no
C112 C111 P1 C121 . . . . -134.4(5) no
C112 C111 P1 C131 . . . . 107.0(5) no
C112 C111 C116 C115 . . . . 3.3(9) no
C112 C113 C114 C115 . . . . 0.3(9) no
C113 C112 C111 C116 . . . . -3.9(8) no
C113 C114 C115 C116 . . . . -1.0(9) no
C116 C111 P1 C121 . . . . 34.5(6) no
C116 C111 P1 C131 . . . . -84.2(6) no
C121 P1 C131 C132 . . . . 64.8(8) no
C121 P1 C131 C136 . . . . -119.8(7) no
C121 C122 C123 C124 . . . . -1(2) no
C121 C126 C125 C124 . . . . 1(2) no
C122 C121 P1 C131 . . . . -175.8(7) no
C122 C121 C126 C125 . . . . -1(1) no
C122 C123 C124 C125 . . . . 1(2) no
C123 C122 C121 C126 . . . . 1(1) no
C123 C124 C125 C126 . . . . -1(2) no
C126 C121 P1 C131 . . . . 6.1(9) no
C131 C132 C133 C134 . . . . -2(2) no
C131 C136 C135 C134 . . . . 1(1) no
C132 C131 C136 C135 . . . . -1(1) no
C132 C133 C134 C135 . . . . 2(2) no
C133 C132 C131 C136 . . . . 1(1) no
C133 C134 C135 C136 . . . . -1(2) no
C211 P2 C221 C222 . . . . 63.0(7) no
C211 P2 C221 C226 . . . . -115.0(7) no
C211 P2 C231 C232 . . . . -166.3(6) no
C211 P2 C231 C236 . . . . 12.9(7) no
C211 C212 C213 C214 . . . . 1(1) no
C211 C216 C215 C214 . . . . -0(1) no
C212 C211 P2 C221 . . . . -150.9(5) no
C212 C211 P2 C231 . . . . 91.2(6) no
C212 C211 C216 C215 . . . . 2(1) no
C212 C213 C214 C215 . . . . 1(2) no
C213 C212 C211 C216 . . . . -3(1) no
C213 C214 C215 C216 . . . . -2(1) no
C216 C211 P2 C221 . . . . 21.5(8) no
C216 C211 P2 C231 . . . . -96.3(8) no
C221 P2 C231 C232 . . . . 76.7(7) no
C221 P2 C231 C236 . . . . -104.1(7) no
C221 C222 C223 C224 . . . . -1(1) no
C221 C226 C225 C224 . . . . -0(1) no
C222 C221 P2 C231 . . . . -177.6(6) no
C222 C221 C226 C225 . . . . 0(1) no
C222 C223 C224 C225 . . . . 1(1) no
C223 C222 C221 C226 . . . . 0(1) no
C223 C224 C225 C226 . . . . -0(1) no
C226 C221 P2 C231 . . . . 4.4(8) no
C231 C232 C233 C234 . . . . -3(1) no
C231 C236 C235 C234 . . . . 0(2) no
C232 C231 C236 C235 . . . . -1(1) no
C232 C233 C234 C235 . . . . 2(2) no
C233 C232 C231 C236 . . . . 2(1) no
C233 C234 C235 C236 . . . . -1(2) no
C311 P3 C321 C322 . . . . 59.0(8) no
C311 P3 C321 C326 . . . . -122.9(7) no
C311 P3 C331 C332 . . . . -162.2(5) no
C311 P3 C331 C336 . . . . 22.9(7) no
C311 C312 C313 C314 . . . . 3.7(8) no
C311 C316 C315 C314 . . . . 3.1(9) no
C312 C311 P3 C321 . . . . -131.8(5) no
C312 C311 P3 C331 . . . . 111.0(5) no
C312 C311 C316 C315 . . . . 1.2(9) no
C312 C313 C314 C315 . . . . 0.5(9) no
C313 C312 C311 C316 . . . . -4.5(8) no
C313 C314 C315 C316 . . . . -3.9(9) no
C316 C311 P3 C321 . . . . 38.5(6) no
C316 C311 P3 C331 . . . . -78.7(6) no
C321 P3 C331 C332 . . . . 82.4(6) no
C321 P3 C331 C336 . . . . -92.5(6) no
C321 C322 C323 C324 . . . . -0(2) no
C321 C326 C325 C324 . . . . 0(2) no
C322 C321 P3 C331 . . . . 177.8(7) no
C322 C321 C326 C325 . . . . -3(1) no
C322 C323 C324 C325 . . . . -2(2) no
C323 C322 C321 C326 . . . . 3(1) no
C323 C324 C325 C326 . . . . 2(2) no
C326 C321 P3 C331 . . . . -4.2(8) no
C331 C332 C333 C334 . . . . 2(1) no
C331 C336 C335 C334 . . . . 3(1) no
C332 C331 C336 C335 . . . . -3(1) no
C332 C333 C334 C335 . . . . -1(1) no
C333 C332 C331 C336 . . . . 0(1) no
C333 C334 C335 C336 . . . . -2(1) no
C411 P4 C421 C422 . . . . -133.4(7) no
C411 P4 C421 C426 . . . . 50.4(8) no
C411 P4 C431 C432 . . . . -153.1(5) no
C411 P4 C431 C436 . . . . 26.1(7) no
C411 C412 C413 C414 . . . . 2(1) no
C411 C416 C415 C414 . . . . -2(1) no
C412 C411 P4 C421 . . . . -152.2(5) no
C412 C411 P4 C431 . . . . 90.0(6) no
C412 C411 C416 C415 . . . . 4(1) no
C412 C413 C414 C415 . . . . 0(1) no
C413 C412 C411 C416 . . . . -4(1) no
C413 C414 C415 C416 . . . . -1(1) no
C416 C411 P4 C421 . . . . 25.5(8) no
C416 C411 P4 C431 . . . . -92.2(7) no
C421 P4 C431 C432 . . . . 87.8(6) no
C421 P4 C431 C436 . . . . -93.0(6) no
C421 C422 C423 C424 . . . . -0(1) no
C421 C426 C425 C424 . . . . 0(2) no
C422 C421 P4 C431 . . . . -15.5(8) no
C422 C421 C426 C425 . . . . 0(1) no
C422 C423 C424 C425 . . . . 1(2) no
C423 C422 C421 C426 . . . . -0(1) no
C423 C424 C425 C426 . . . . -1(2) no
C426 C421 P4 C431 . . . . 168.3(7) no
C431 C432 C433 C434 . . . . 0(1) no
C431 C436 C435 C434 . . . . 1(1) no
C432 C431 C436 C435 . . . . -2(1) no
C432 C433 C434 C435 . . . . -1(1) no
C433 C432 C431 C436 . . . . 1(1) no
C433 C434 C435 C436 . . . . 0(1) no
